data_7206986
loop_
_publ_author_name
'Thu\'ery, Pierre'
'Masci, Bernardo'

_publ_section_title
;
 Uranyl--organic one- and two-dimensional assemblies with
 2,2&#x2032;-bipyridine-3,3&#x2032;-dicarboxylic,
 biphenyl-3,3&#x2032;,4,4&#x2032;-tetracarboxylic and
 bicyclo[2.2.2]oct-7-ene-2,3,5,6-tetracarboxylic acids
;
_journal_issue 1
_journal_name_full CrystEngComm
_journal_page_first 131
_journal_paper_doi 10.1039/c1ce05772c
_journal_volume 14
_journal_year 2012
_chemical_formula_sum 'C16 H16 O14 U'
_chemical_formula_weight 670.32
_space_group_IT_number 2
_symmetry_cell_setting triclinic
_symmetry_space_group_name_Hall '-P 1'
_symmetry_space_group_name_H-M 'P -1'
_atom_sites_solution_hydrogens geom
_atom_sites_solution_primary direct
_atom_sites_solution_secondary difmap
_audit_creation_method SHELXL-97
_cell_angle_alpha 99.877(4)
_cell_angle_beta 91.181(4)
_cell_angle_gamma 111.977(3)
_cell_formula_units_Z 1
_cell_length_a 5.5628(3)
_cell_length_b 6.5429(3)
_cell_length_c 13.8049(9)
_cell_measurement_reflns_used 21604
_cell_measurement_temperature 150(2)
_cell_measurement_theta_max 25.68
_cell_measurement_theta_min 3.01
_cell_volume 457.06(5)
_computing_cell_refinement 'HKL2000 (Otwinowski & Minor, 1997)'
_computing_data_collection 'COLLECT (Nonius, 1998)'
_computing_data_reduction 'HKL2000 (Otwinowski & Minor, 1997)'
_computing_molecular_graphics 'SHELXTL (Sheldrick, 2008)'
_computing_publication_material 'SHELXTL (Sheldrick, 2008); PLATON (Spek, 2003)'
_computing_structure_refinement 'SHELXL-97 (Sheldrick, 2008)'
_computing_structure_solution 'SHELXS-97 (Sheldrick, 2008)'
_diffrn_ambient_temperature 150(2)
_diffrn_measured_fraction_theta_full 0.999
_diffrn_measured_fraction_theta_max 0.999
_diffrn_measurement_device_type 'Nonius Kappa-CCD area-detector diffractometer'
_diffrn_measurement_method 'two \f and nine \w scans with 2\% steps (629 frames)'
_diffrn_radiation_monochromator graphite
_diffrn_radiation_source 'fine-focus sealed tube'
_diffrn_radiation_type MoK\a
_diffrn_radiation_wavelength 0.71073
_diffrn_reflns_av_R_equivalents 0.0499
_diffrn_reflns_av_sigmaI/netI 0.0515
_diffrn_reflns_limit_h_max 6
_diffrn_reflns_limit_h_min -6
_diffrn_reflns_limit_k_max 7
_diffrn_reflns_limit_k_min -7
_diffrn_reflns_limit_l_max 16
_diffrn_reflns_limit_l_min -16
_diffrn_reflns_number 21604
_diffrn_reflns_theta_full 25.68
_diffrn_reflns_theta_max 25.68
_diffrn_reflns_theta_min 3.01
_diffrn_standards_decay_% 0
_diffrn_standards_interval_time 0
_diffrn_standards_number 0
_exptl_absorpt_coefficient_mu 8.959
_exptl_absorpt_correction_T_max 0.408
_exptl_absorpt_correction_T_min 0.270
_exptl_absorpt_correction_type multi-scan
_exptl_absorpt_process_details 'SCALEPACK (Otwinowski & Minor, 1997)'
_exptl_crystal_colour 'translucent light yellow'
_exptl_crystal_density_diffrn 2.435
_exptl_crystal_density_method 'not measured'
_exptl_crystal_description parallelepiped
_exptl_crystal_F_000 316
_exptl_crystal_size_max 0.20
_exptl_crystal_size_mid 0.13
_exptl_crystal_size_min 0.10
_refine_diff_density_max 0.630
_refine_diff_density_min -1.550
_refine_diff_density_rms 0.144
_refine_ls_extinction_method none
_refine_ls_goodness_of_fit_ref 1.058
_refine_ls_hydrogen_treatment constr
_refine_ls_matrix_type full
_refine_ls_number_parameters 142
_refine_ls_number_reflns 1728
_refine_ls_number_restraints 0
_refine_ls_restrained_S_all 1.058
_refine_ls_R_factor_all 0.0218
_refine_ls_R_factor_gt 0.0206
_refine_ls_shift/su_max 0.000
_refine_ls_shift/su_mean 0.000
_refine_ls_structure_factor_coef Fsqd
_refine_ls_weighting_details 'calc w=1/[\s^2^(Fo^2^)+(0.0262P)^2^] where P=(Fo^2^+2Fc^2^)/3'
_refine_ls_weighting_scheme calc
_refine_ls_wR_factor_gt 0.0498
_refine_ls_wR_factor_ref 0.0499
_reflns_number_gt 1720
_reflns_number_total 1728
_reflns_threshold_expression >2sigma(I)
_cod_data_source_file c1ce05772c.txt
_cod_data_source_block 4
_cod_database_code 7206986

loop_
_symmetry_equiv_pos_as_xyz
'x, y, z'
'-x, -y, -z'

loop_
_atom_site_label
_atom_site_type_symbol
_atom_site_fract_x
_atom_site_fract_y
_atom_site_fract_z
_atom_site_U_iso_or_equiv
_atom_site_adp_type
_atom_site_occupancy
_atom_site_symmetry_multiplicity
_atom_site_calc_flag
_atom_site_refinement_flags
U U 0.5000 0.5000 0.5000 0.01538(8) Uani 1 2 d S
O1 O 0.4069(5) 0.7123(6) 0.4677(2) 0.0227(7) Uani 1 1 d .
O2 O 0.3676(5) 0.2993(6) 0.3282(2) 0.0224(7) Uani 1 1 d .
O3 O 0.7786(5) 0.5189(6) 0.3588(2) 0.0192(7) Uani 1 1 d .
O4 O 0.7618(5) 0.0500(6) 0.2865(2) 0.0213(7) Uani 1 1 d .
O5 O 0.9888(5) -0.0143(6) 0.1607(2) 0.0213(7) Uani 1 1 d .
H5 H 1.0289 -0.0960 0.2005 0.026 Uiso 1 1 d R
O6 O 0.9454(5) 0.7797(6) 0.5352(2) 0.0219(7) Uani 1 1 d .
H6A H 1.0831 0.8018 0.5003 0.026 Uiso 1 1 d R
H6B H 1.0431 0.8609 0.5979 0.026 Uiso 1 1 d R
O7 O 1.1911(5) -0.2251(6) 0.2614(2) 0.0230(7) Uani 1 1 d .
H7A H 1.0857 -0.2978 0.2995 0.028 Uiso 1 1 d R
H7B H 1.3571 -0.1370 0.3014 0.028 Uiso 1 1 d R
C1 C 0.6202(7) 0.3454(8) 0.1895(3) 0.0173(9) Uani 1 1 d .
C2 C 0.7527(7) 0.2119(8) 0.1457(3) 0.0177(9) Uani 1 1 d .
C3 C 0.7909(7) 0.2025(8) 0.0463(3) 0.0200(9) Uani 1 1 d .
H3 H 0.8829 0.1189 0.0172 0.024 Uiso 1 1 calc R
C4 C 0.6954(7) 0.3145(8) -0.0104(3) 0.0210(10) Uani 1 1 d .
H4 H 0.7243 0.3054 -0.0768 0.025 Uiso 1 1 calc R
C5 C 0.5549(7) 0.4421(8) 0.0309(3) 0.0171(9) Uani 1 1 d .
C6 C 0.5195(7) 0.4538(8) 0.1318(3) 0.0186(9) Uani 1 1 d .
H6 H 0.4262 0.5364 0.1606 0.022 Uiso 1 1 calc R
C7 C 0.5884(7) 0.3862(8) 0.2975(3) 0.0159(8) Uani 1 1 d .
C8 C 0.8366(7) 0.0767(8) 0.2055(3) 0.0181(9) Uani 1 1 d .

loop_
_atom_site_aniso_label
_atom_site_aniso_U_11
_atom_site_aniso_U_22
_atom_site_aniso_U_33
_atom_site_aniso_U_23
_atom_site_aniso_U_13
_atom_site_aniso_U_12
U 0.01577(11) 0.02095(15) 0.01088(12) 0.00252(10) 0.00198(7) 0.00889(9)
O1 0.0254(13) 0.029(2) 0.0204(16) 0.0066(16) 0.0030(11) 0.0172(14)
O2 0.0185(13) 0.031(2) 0.0152(15) -0.0003(15) 0.0037(11) 0.0083(13)
O3 0.0187(13) 0.027(2) 0.0107(14) 0.0029(15) 0.0056(11) 0.0081(13)
O4 0.0213(13) 0.029(2) 0.0161(15) 0.0064(15) 0.0045(11) 0.0121(13)
O5 0.0245(13) 0.029(2) 0.0159(14) 0.0046(15) 0.0020(11) 0.0168(14)
O6 0.0159(12) 0.029(2) 0.0170(15) 0.0025(15) 0.0020(10) 0.0055(13)
O7 0.0208(13) 0.027(2) 0.0204(16) 0.0060(16) 0.0023(11) 0.0079(13)
C1 0.0157(17) 0.019(3) 0.013(2) 0.0015(19) 0.0011(14) 0.0035(16)
C2 0.0164(17) 0.021(3) 0.016(2) 0.001(2) 0.0002(14) 0.0082(17)
C3 0.0203(18) 0.027(3) 0.016(2) 0.002(2) 0.0032(15) 0.0132(19)
C4 0.0235(19) 0.028(3) 0.013(2) 0.004(2) 0.0048(15) 0.0110(19)
C5 0.0171(16) 0.019(3) 0.0143(19) 0.004(2) 0.0009(14) 0.0058(17)
C6 0.0204(18) 0.022(3) 0.015(2) 0.001(2) 0.0021(15) 0.0112(17)
C7 0.0208(17) 0.016(2) 0.014(2) 0.0023(19) 0.0002(15) 0.0100(17)
C8 0.0155(17) 0.019(3) 0.016(2) 0.001(2) -0.0038(14) 0.0042(16)

loop_
_atom_type_symbol
_atom_type_description
_atom_type_scat_dispersion_real
_atom_type_scat_dispersion_imag
_atom_type_scat_source
C C 0.0033 0.0016 'International Tables Vol C Tables 4.2.6.8 and 6.1.1.4'
H H 0.0000 0.0000 'International Tables Vol C Tables 4.2.6.8 and 6.1.1.4'
O O 0.0106 0.0060 'International Tables Vol C Tables 4.2.6.8 and 6.1.1.4'
U U -9.6767 9.6646 'International Tables Vol C Tables 4.2.6.8 and 6.1.1.4'

loop_
_geom_angle_atom_site_label_1
_geom_angle_atom_site_label_2
_geom_angle_atom_site_label_3
_geom_angle
_geom_angle_site_symmetry_1
_geom_angle_site_symmetry_3
O1 U O1 180 . 2_666
O1 U O6 92.13(13) . 2_666
O1 U O6 87.87(13) 2_666 2_666
O1 U O6 87.87(13) . .
O1 U O6 92.13(13) 2_666 .
O6 U O6 180.0 2_666 .
O1 U O2 87.68(13) . .
O1 U O2 92.32(13) 2_666 .
O6 U O2 63.51(9) 2_666 .
O6 U O2 116.49(9) . .
O1 U O2 92.32(13) . 2_666
O1 U O2 87.68(13) 2_666 2_666
O6 U O2 116.49(9) 2_666 2_666
O6 U O2 63.51(9) . 2_666
O2 U O2 180.000(1) . 2_666
O1 U O3 90.98(11) . .
O1 U O3 89.02(11) 2_666 .
O6 U O3 115.40(10) 2_666 .
O6 U O3 64.60(10) . .
O2 U O3 52.19(9) . .
O2 U O3 127.81(10) 2_666 .
O1 U O3 89.02(11) . 2_666
O1 U O3 90.98(11) 2_666 2_666
O6 U O3 64.60(10) 2_666 2_666
O6 U O3 115.40(10) . 2_666
O2 U O3 127.81(9) . 2_666
O2 U O3 52.19(9) 2_666 2_666
O3 U O3 180.000(1) . 2_666
C7 O2 U 95.6(3) . .
C7 O3 U 93.0(2) . .
C8 O5 H5 108.6 . .
U O6 H6A 130.8 . .
U O6 H6B 129.7 . .
H6A O6 H6B 96.1 . .
H7A O7 H7B 107.0 . .
C6 C1 C2 119.7(4) . .
C6 C1 C7 116.6(4) . .
C2 C1 C7 123.7(3) . .
C3 C2 C1 118.6(4) . .
C3 C2 C8 121.7(4) . .
C1 C2 C8 119.6(4) . .
C4 C3 C2 121.5(4) . .
C4 C3 H3 119.3 . .
C2 C3 H3 119.3 . .
C3 C4 C5 120.9(4) . .
C3 C4 H4 119.6 . .
C5 C4 H4 119.6 . .
C6 C5 C4 117.6(3) . .
C6 C5 C5 121.5(5) . 2_665
C4 C5 C5 120.9(5) . 2_665
C1 C6 C5 121.7(4) . .
C1 C6 H6 119.1 . .
C5 C6 H6 119.1 . .
O2 C7 O3 119.1(4) . .
O2 C7 C1 120.1(4) . .
O3 C7 C1 120.6(3) . .
O4 C8 O5 124.4(4) . .
O4 C8 C2 122.2(4) . .
O5 C8 C2 113.4(3) . .

loop_
_geom_bond_atom_site_label_1
_geom_bond_atom_site_label_2
_geom_bond_distance
_geom_bond_site_symmetry_2
U O1 1.772(3) .
U O1 1.772(3) 2_666
U O6 2.444(3) 2_666
U O6 2.444(3) .
U O2 2.455(3) .
U O2 2.455(3) 2_666
U O3 2.506(2) .
U O3 2.506(2) 2_666
O2 C7 1.262(5) .
O3 C7 1.270(5) .
O4 C8 1.218(5) .
O5 C8 1.315(5) .
O5 H5 0.9063 .
O6 H6A 0.8920 .
O6 H6B 0.9665 .
O7 H7A 0.8577 .
O7 H7B 0.9804 .
C1 C6 1.388(6) .
C1 C2 1.412(6) .
C1 C7 1.495(6) .
C2 C3 1.388(6) .
C2 C8 1.491(5) .
C3 C4 1.379(6) .
C3 H3 0.9300 .
C4 C5 1.406(6) .
C4 H4 0.9300 .
C5 C6 1.403(6) .
C5 C5 1.491(7) 2_665
C6 H6 0.9300 .

loop_
_geom_hbond_atom_site_label_D
_geom_hbond_atom_site_label_H
_geom_hbond_atom_site_label_A
_geom_hbond_distance_DH
_geom_hbond_distance_HA
_geom_hbond_distance_DA
_geom_hbond_angle_DHA
_geom_hbond_site_symmetry_A
O5 H5 O7 0.91 1.74 2.618(4) 163.3 .
O6 H6A O1 0.89 2.13 2.908(4) 145.9 1_655
O6 H6B O4 0.97 1.79 2.737(4) 166.0 2_766
O7 H7A O3 0.86 1.97 2.811(4) 165.6 1_545
O7 H7B O4 0.98 2.16 2.984(4) 141.1 1_655
